data_7211494
loop_
_publ_author_name
'Kolotilov, Sergey V.'
'Cador, Olivier'
'Pointillart, Fabrice'
'Golhen, St\'ephane'
'Le Gal, Yann'
'Gavrilenko, Konstantin S.'
'Ouahab, Lahc\`ene'

_publ_section_title
;
 A new approach towards ferromagnetic conducting materials based on
 TTF-containing polynuclear complexes
;
_journal_issue 42
_journal_name_full 'Journal of Materials Chemistry'
_journal_page_first 9505
_journal_paper_doi 10.1039/b925178b
_journal_volume 20
_journal_year 2010
_chemical_formula_sum 'C54 H60 Cl2 Cu2 N12 O14'
_chemical_formula_weight 1299.14
_chemical_name_systematic
;
 ?
;
_space_group_IT_number 15
_symmetry_cell_setting monoclinic
_symmetry_space_group_name_Hall '-C 2yc'
_symmetry_space_group_name_H-M 'C 1 2/c 1'
_atom_sites_solution_hydrogens geom
_atom_sites_solution_primary direct
_atom_sites_solution_secondary difmap
_audit_creation_method SHELXL-97
_cell_angle_alpha 90.0000
_cell_angle_beta 105.0890(10)
_cell_angle_gamma 90.0000
_cell_formula_units_Z 4
_cell_length_a 20.3545(4)
_cell_length_b 9.9403(2)
_cell_length_c 30.9701(9)
_cell_measurement_reflns_used 6549
_cell_measurement_temperature 293(2)
_cell_measurement_theta_max 30.034
_cell_measurement_theta_min 0.998
_cell_volume 6050.1(2)
_computing_cell_refinement 'HKL Scalepack (Otwinowski & Minor 1997)'
_computing_data_collection 'Collect (Nonius BV, 1997-2000)'
_computing_data_reduction 'HKL Denzo and Scalepack (Otwinowski & Minor 1997)'
_computing_structure_refinement 'SHELXL-97 (Sheldrick, 1997)'
_computing_structure_solution 'SHELXS-97 (Sheldrick, 1997)'
_diffrn_ambient_temperature 293(2)
_diffrn_detector_area_resol_mean 9
_diffrn_measured_fraction_theta_full 0.976
_diffrn_measured_fraction_theta_max 0.976
_diffrn_measurement_device_type KappaCCD
_diffrn_measurement_method CCD
_diffrn_radiation_monochromator 'horizonally mounted graphite crystal'
_diffrn_radiation_source 'fine-focus sealed tube'
_diffrn_radiation_type MoK\a
_diffrn_radiation_wavelength 0.71073
_diffrn_reflns_av_R_equivalents 0.0539
_diffrn_reflns_av_sigmaI/netI 0.1028
_diffrn_reflns_limit_h_max 28
_diffrn_reflns_limit_h_min -28
_diffrn_reflns_limit_k_max 11
_diffrn_reflns_limit_k_min -13
_diffrn_reflns_limit_l_max 43
_diffrn_reflns_limit_l_min -43
_diffrn_reflns_number 14477
_diffrn_reflns_theta_full 29.98
_diffrn_reflns_theta_max 29.98
_diffrn_reflns_theta_min 1.36
_exptl_absorpt_coefficient_mu 0.864
_exptl_absorpt_correction_type none
_exptl_crystal_colour 'dark green'
_exptl_crystal_density_diffrn 1.426
_exptl_crystal_density_method 'not measured'
_exptl_crystal_description block
_exptl_crystal_F_000 2696
_exptl_crystal_size_max 0.2
_exptl_crystal_size_mid 0.1
_exptl_crystal_size_min 0.1
_refine_diff_density_max 0.945
_refine_diff_density_min -0.756
_refine_diff_density_rms 0.186
_refine_ls_extinction_method none
_refine_ls_goodness_of_fit_ref 0.975
_refine_ls_hydrogen_treatment constr
_refine_ls_matrix_type full
_refine_ls_number_parameters 378
_refine_ls_number_reflns 8579
_refine_ls_number_restraints 0
_refine_ls_restrained_S_all 0.975
_refine_ls_R_factor_all 0.1600
_refine_ls_R_factor_gt 0.0717
_refine_ls_shift/su_max 0.000
_refine_ls_shift/su_mean 0.000
_refine_ls_structure_factor_coef Fsqd
_refine_ls_weighting_details 'calc w=1/[\s^2^(Fo^2^)+(0.1508P)^2^+0.0000P] where P=(Fo^2^+2Fc^2^)/3'
_refine_ls_weighting_scheme calc
_refine_ls_wR_factor_gt 0.1938
_refine_ls_wR_factor_ref 0.2555
_reflns_number_gt 4269
_reflns_number_total 8579
_reflns_threshold_expression >2sigma(I)
_cod_data_source_file 4.txt
_cod_data_source_block import
_cod_depositor_comments
;
The following automatic conversions were performed:

'_symmetry_cell_setting' value 'Monoclinic' changed to 'monoclinic'
according to /home/saulius/struct/CIF-dictionaries/cif_core.dic
dictionary named 'cif_core.dic' version 2.4.2 from 2011-04-26.

Automatic conversion script
Id: cif_fix_values 1891 2012-01-12 08:04:46Z andrius 
;
_cod_original_sg_symbol_H-M C2/c
_cod_database_code 7211494

loop_
_symmetry_equiv_pos_as_xyz
'x, y, z'
'-x, y, -z+1/2'
'x+1/2, y+1/2, z'
'-x+1/2, y+1/2, -z+1/2'
'-x, -y, -z'
'x, -y, z-1/2'
'-x+1/2, -y+1/2, -z'
'x+1/2, -y+1/2, z-1/2'

loop_
_atom_site_label
_atom_site_type_symbol
_atom_site_fract_x
_atom_site_fract_y
_atom_site_fract_z
_atom_site_U_iso_or_equiv
_atom_site_adp_type
_atom_site_occupancy
_atom_site_symmetry_multiplicity
_atom_site_calc_flag
_atom_site_refinement_flags
C10 C 0.44029(18) 0.2435(4) 0.27390(13) 0.0337(8) Uani 1 1 d .
H10 H 0.4485 0.1514 0.2748 0.040 Uiso 1 1 calc R
C11 C 0.47248(19) 0.3242(4) 0.30926(12) 0.0327(8) Uani 1 1 d .
C12 C 0.4632(2) 0.4628(4) 0.30803(14) 0.0415(9) Uani 1 1 d .
H12 H 0.4860 0.5166 0.3318 0.050 Uiso 1 1 calc R
C13 C 0.4190(2) 0.5191(4) 0.27045(14) 0.0449(10) Uani 1 1 d .
H13 H 0.4123 0.6117 0.2691 0.054 Uiso 1 1 calc R
C14 C 0.3847(2) 0.4394(4) 0.23506(14) 0.0418(10) Uani 1 1 d .
H14 H 0.3547 0.4779 0.2103 0.050 Uiso 1 1 calc R
C27 C 0.4277(12) -0.1829(19) 0.1823(11) 0.62(4) Uani 1 1 d .
H27A H 0.4595 -0.2454 0.2001 0.930 Uiso 1 1 calc .
H27B H 0.4156 -0.2120 0.1517 0.930 Uiso 1 1 calc .
H27C H 0.3876 -0.1790 0.1931 0.930 Uiso 1 1 calc .
Cl1 Cl 0.61792(15) -0.1411(2) 0.15214(11) 0.1356(9) Uani 1 1 d .
O3 O 0.6163(8) -0.2671(8) 0.1517(4) 0.310(8) Uani 1 1 d .
O4 O 0.6827(6) -0.0775(16) 0.1600(4) 0.248(7) Uani 0.80 1 d P
O5 O 0.6120(11) -0.173(4) 0.0957(8) 0.66(3) Uani 1 1 d .
O7 O 0.5757(8) -0.0612(13) 0.1355(8) 0.381(16) Uani 0.80 1 d P
O8 O 0.4548(7) -0.0667(16) 0.1850(5) 0.318(7) Uiso 1 1 d .
O6 O 0.6170(10) -0.132(2) 0.2011(8) 0.179(7) Uiso 0.40 1 d P
C1 C 0.4905(3) 0.1130(5) 0.04169(16) 0.0544(12) Uani 1 1 d .
H1A H 0.4544 0.0663 0.0210 0.082 Uiso 1 1 calc R
H1B H 0.5291 0.0546 0.0510 0.082 Uiso 1 1 calc R
H1C H 0.5030 0.1912 0.0275 0.082 Uiso 1 1 calc R
C2 C 0.4673(2) 0.1544(4) 0.08104(13) 0.0364(9) Uani 1 1 d .
C3 C 0.51079(19) 0.2290(4) 0.11955(13) 0.0360(9) Uani 1 1 d .
C4 C 0.5818(2) 0.2581(5) 0.11823(16) 0.0505(11) Uani 1 1 d .
H4A H 0.6047 0.3063 0.1447 0.076 Uiso 1 1 calc R
H4B H 0.5814 0.3117 0.0924 0.076 Uiso 1 1 calc R
H4C H 0.6052 0.1751 0.1167 0.076 Uiso 1 1 calc R
C5 C 0.2188(3) -0.0296(7) 0.1627(2) 0.087(2) Uani 1 1 d .
H5A H 0.2072 -0.0750 0.1343 0.131 Uiso 1 1 calc R
H5B H 0.1805 0.0223 0.1658 0.131 Uiso 1 1 calc R
H5C H 0.2306 -0.0947 0.1863 0.131 Uiso 1 1 calc R
C6 C 0.2780(2) 0.0617(5) 0.16509(16) 0.0476(11) Uani 1 1 d .
C7 C 0.3096(2) 0.1472(5) 0.20333(15) 0.0434(10) Uani 1 1 d .
C8 C 0.2793(3) 0.1495(6) 0.24245(18) 0.0655(14) Uani 1 1 d .
H8A H 0.3049 0.2095 0.2648 0.098 Uiso 1 1 calc R
H8B H 0.2805 0.0605 0.2547 0.098 Uiso 1 1 calc R
H8C H 0.2330 0.1798 0.2329 0.098 Uiso 1 1 calc R
C9 C 0.39578(19) 0.3007(4) 0.23703(13) 0.0335(8) Uani 1 1 d .
C15 C 0.2674(3) 0.3563(5) 0.07727(18) 0.0610(14) Uani 1 1 d .
H15 H 0.2517 0.2689 0.0706 0.073 Uiso 1 1 calc R
C16 C 0.2275(2) 0.4613(5) 0.05578(17) 0.0610(13) Uani 1 1 d .
H16 H 0.1870 0.4436 0.0344 0.073 Uiso 1 1 calc R
C17 C 0.2476(2) 0.5915(4) 0.06596(15) 0.0447(10) Uani 1 1 d .
C18 C 0.3095(2) 0.6110(5) 0.09680(16) 0.0511(11) Uani 1 1 d .
H18 H 0.3254 0.6976 0.1047 0.061 Uiso 1 1 calc R
C19 C 0.3473(2) 0.5007(5) 0.11574(15) 0.0488(11) Uani 1 1 d .
H19 H 0.3894 0.5160 0.1357 0.059 Uiso 1 1 calc R
C20 C 0.2083(2) 0.7099(4) 0.04554(16) 0.0492(11) Uani 1 1 d .
H20 H 0.2242 0.7936 0.0572 0.059 Uiso 1 1 calc R
C21 C 0.1536(2) 0.7083(4) 0.01278(16) 0.0482(11) Uani 1 1 d .
H21 H 0.1379 0.6248 0.0008 0.058 Uiso 1 1 calc R
C22 C 0.0183(3) 0.9249(6) -0.06005(18) 0.0651(14) Uani 1 1 d .
H22 H -0.0211 0.9117 -0.0828 0.078 Uiso 1 1 calc R
C23 C 0.0556(3) 0.8126(5) -0.04183(17) 0.0534(12) Uani 1 1 d .
H23 H 0.0418 0.7271 -0.0527 0.064 Uiso 1 1 calc R
C24 C 0.1134(2) 0.8290(5) -0.00745(16) 0.0486(11) Uani 1 1 d .
C25 C 0.1310(3) 0.9597(5) 0.00622(18) 0.0607(13) Uani 1 1 d .
H25 H 0.1694 0.9767 0.0295 0.073 Uiso 1 1 calc R
C26 C 0.0908(3) 1.0649(6) -0.0150(2) 0.0737(16) Uani 1 1 d .
H26 H 0.1044 1.1519 -0.0058 0.088 Uiso 1 1 calc R
Cu1 Cu 0.38546(2) 0.19675(5) 0.140866(15) 0.03676(19) Uani 1 1 d .
N1 N 0.40890(17) 0.1260(3) 0.08683(11) 0.0410(8) Uani 1 1 d .
N2 N 0.48440(16) 0.2598(3) 0.15144(10) 0.0352(7) Uani 1 1 d .
N3 N 0.30632(17) 0.0721(3) 0.13216(12) 0.0442(8) Uani 1 1 d .
N4 N 0.36159(16) 0.2176(3) 0.20062(11) 0.0361(7) Uani 1 1 d .
N5 N 0.32740(18) 0.3740(4) 0.10728(12) 0.0468(9) Uani 1 1 d .
N6 N 0.0354(2) 1.0507(5) -0.04703(17) 0.0703(13) Uani 1 1 d .
O1 O 0.36474(16) 0.0581(4) 0.05385(11) 0.0611(9) Uani 1 1 d .
H1 H 0.3292 0.0452 0.0610 0.092 Uiso 1 1 calc R
O2 O 0.28134(16) 0.0014(3) 0.09493(11) 0.0620(9) Uani 1 1 d .

loop_
_atom_site_aniso_label
_atom_site_aniso_U_11
_atom_site_aniso_U_22
_atom_site_aniso_U_33
_atom_site_aniso_U_23
_atom_site_aniso_U_13
_atom_site_aniso_U_12
C10 0.0323(19) 0.0336(19) 0.035(2) -0.0018(16) 0.0080(16) 0.0019(16)
C11 0.0277(18) 0.042(2) 0.0267(18) 0.0017(15) 0.0035(15) 0.0053(15)
C12 0.040(2) 0.045(2) 0.036(2) -0.0038(18) 0.0048(18) 0.0029(18)
C13 0.053(3) 0.036(2) 0.040(2) -0.0005(18) 0.003(2) 0.0072(19)
C14 0.039(2) 0.048(2) 0.034(2) 0.0054(18) 0.0030(17) 0.0104(18)
C27 0.36(3) 0.229(19) 0.95(7) 0.36(3) -0.39(4) -0.19(2)
Cl1 0.148(2) 0.0861(15) 0.181(3) 0.0392(15) 0.057(2) 0.0201(14)
O3 0.55(2) 0.087(5) 0.232(11) 0.016(6) 0.000(12) -0.017(9)
O4 0.149(8) 0.423(19) 0.178(10) -0.095(11) 0.055(7) -0.137(11)
O5 0.28(2) 1.31(9) 0.40(3) 0.30(5) 0.09(2) -0.15(4)
O7 0.235(16) 0.184(12) 0.68(4) 0.27(2) 0.046(19) 0.059(11)
C1 0.057(3) 0.064(3) 0.046(3) -0.017(2) 0.020(2) -0.005(2)
C2 0.038(2) 0.039(2) 0.031(2) 0.0011(16) 0.0064(17) 0.0003(17)
C3 0.033(2) 0.039(2) 0.034(2) 0.0025(16) 0.0048(16) -0.0010(16)
C4 0.042(2) 0.066(3) 0.047(3) -0.008(2) 0.017(2) -0.011(2)
C5 0.070(4) 0.110(5) 0.086(5) -0.019(4) 0.027(3) -0.054(4)
C6 0.036(2) 0.054(3) 0.052(3) -0.004(2) 0.010(2) -0.0134(19)
C7 0.036(2) 0.053(2) 0.040(2) 0.0008(19) 0.0085(18) -0.0019(19)
C8 0.053(3) 0.093(4) 0.056(3) -0.011(3) 0.025(3) -0.023(3)
C9 0.0294(19) 0.041(2) 0.0295(19) -0.0047(16) 0.0061(15) -0.0029(15)
C15 0.053(3) 0.043(3) 0.070(3) 0.006(2) -0.015(2) -0.004(2)
C16 0.046(3) 0.066(3) 0.055(3) 0.000(2) -0.015(2) -0.002(2)
C17 0.042(2) 0.047(2) 0.043(2) 0.0029(19) 0.0082(19) 0.0044(19)
C18 0.054(3) 0.043(3) 0.051(3) 0.004(2) 0.006(2) -0.002(2)
C19 0.041(2) 0.054(3) 0.045(3) 0.001(2) -0.0008(19) -0.005(2)
C20 0.047(3) 0.048(3) 0.051(3) -0.002(2) 0.010(2) 0.0010(19)
C21 0.048(3) 0.047(3) 0.048(3) -0.0006(19) 0.010(2) 0.0007(19)
C22 0.051(3) 0.081(4) 0.055(3) 0.024(3) 0.001(2) -0.003(3)
C23 0.057(3) 0.051(3) 0.050(3) 0.005(2) 0.010(2) -0.003(2)
C24 0.045(3) 0.057(3) 0.042(2) 0.009(2) 0.009(2) 0.004(2)
C25 0.056(3) 0.058(3) 0.059(3) 0.004(2) -0.001(2) 0.005(2)
C26 0.079(4) 0.056(3) 0.079(4) 0.011(3) 0.008(3) 0.004(3)
Cu1 0.0328(3) 0.0436(3) 0.0316(3) -0.00738(19) 0.0042(2) -0.00779(19)
N1 0.042(2) 0.043(2) 0.0333(18) -0.0077(14) 0.0019(15) -0.0054(15)
N2 0.0342(17) 0.0397(17) 0.0282(16) -0.0007(13) 0.0019(14) -0.0057(14)
N3 0.0391(19) 0.046(2) 0.044(2) -0.0101(16) 0.0028(16) -0.0132(15)
N4 0.0274(16) 0.0450(19) 0.0335(17) -0.0014(14) 0.0037(13) 0.0016(13)
N5 0.039(2) 0.056(2) 0.041(2) 0.0044(16) 0.0027(16) 0.0030(17)
N6 0.063(3) 0.064(3) 0.076(3) 0.024(2) 0.004(2) 0.009(2)
O1 0.0523(19) 0.083(2) 0.0464(19) -0.0288(17) 0.0096(15) -0.0276(17)
O2 0.053(2) 0.076(2) 0.055(2) -0.0271(17) 0.0095(16) -0.0280(17)

loop_
_atom_type_symbol
_atom_type_description
_atom_type_scat_dispersion_real
_atom_type_scat_dispersion_imag
_atom_type_scat_source
C C 0.0033 0.0016 'International Tables Vol C Tables 4.2.6.8 and 6.1.1.4'
H H 0.0000 0.0000 'International Tables Vol C Tables 4.2.6.8 and 6.1.1.4'
Cl Cl 0.1484 0.1585 'International Tables Vol C Tables 4.2.6.8 and 6.1.1.4'
Cu Cu 0.3201 1.2651 'International Tables Vol C Tables 4.2.6.8 and 6.1.1.4'
N N 0.0061 0.0033 'International Tables Vol C Tables 4.2.6.8 and 6.1.1.4'
O O 0.0106 0.0060 'International Tables Vol C Tables 4.2.6.8 and 6.1.1.4'

loop_
_geom_angle_atom_site_label_1
_geom_angle_atom_site_label_2
_geom_angle_atom_site_label_3
_geom_angle
_geom_angle_site_symmetry_1
_geom_angle_site_symmetry_3
C11 C10 C9 119.4(4) . .
C10 C11 C12 121.5(4) . .
C10 C11 N2 117.9(3) . 2_655
C12 C11 N2 120.6(3) . 2_655
C11 C12 C13 118.4(4) . .
C14 C13 C12 121.0(4) . .
C13 C14 C9 119.2(4) . .
O7 Cl1 O3 130.6(11) . .
O7 Cl1 O4 108.2(10) . .
O3 Cl1 O4 117.7(11) . .
O7 Cl1 O6 101.3(14) . .
O3 Cl1 O6 93.8(9) . .
O4 Cl1 O6 93.1(9) . .
O7 Cl1 O5 80.4(15) . .
O3 Cl1 O5 79.2(12) . .
O4 Cl1 O5 94.1(8) . .
O6 Cl1 O5 171.8(13) . .
N1 C2 C1 124.3(4) . .
N1 C2 C3 112.3(4) . .
C1 C2 C3 123.4(4) . .
N2 C3 C4 125.7(4) . .
N2 C3 C2 117.2(4) . .
C4 C3 C2 117.1(4) . .
N3 C6 C7 113.4(4) . .
N3 C6 C5 121.7(4) . .
C7 C6 C5 124.9(5) . .
N4 C7 C6 117.2(4) . .
N4 C7 C8 124.3(4) . .
C6 C7 C8 118.5(4) . .
C10 C9 C14 120.4(4) . .
C10 C9 N4 119.7(3) . .
C14 C9 N4 119.9(3) . .
N5 C15 C16 123.4(4) . .
C17 C16 C15 120.0(4) . .
C16 C17 C18 117.2(4) . .
C16 C17 C20 124.1(4) . .
C18 C17 C20 118.7(4) . .
C19 C18 C17 119.3(4) . .
N5 C19 C18 124.2(4) . .
C21 C20 C17 125.9(4) . .
C20 C21 C24 125.6(4) . .
N6 C22 C23 124.2(5) . .
C24 C23 C22 119.2(5) . .
C23 C24 C25 116.6(4) . .
C23 C24 C21 119.6(4) . .
C25 C24 C21 123.8(4) . .
C26 C25 C24 119.4(5) . .
N6 C26 C25 124.6(5) . .
N1 Cu1 N3 91.66(14) . .
N1 Cu1 N4 165.04(13) . .
N3 Cu1 N4 79.12(14) . .
N1 Cu1 N2 78.54(13) . .
N3 Cu1 N2 159.36(14) . .
N4 Cu1 N2 106.23(12) . .
N1 Cu1 N5 95.82(14) . .
N3 Cu1 N5 96.70(14) . .
N4 Cu1 N5 96.93(13) . .
N2 Cu1 N5 102.29(13) . .
C2 N1 O1 117.6(3) . .
C2 N1 Cu1 118.4(3) . .
O1 N1 Cu1 123.7(3) . .
C3 N2 C11 118.0(3) . 2_655
C3 N2 Cu1 113.3(3) . .
C11 N2 Cu1 128.5(2) 2_655 .
C6 N3 O2 119.3(3) . .
C6 N3 Cu1 116.8(3) . .
O2 N3 Cu1 123.9(3) . .
C7 N4 C9 120.2(4) . .
C7 N4 Cu1 113.4(3) . .
C9 N4 Cu1 126.4(3) . .
C19 N5 C15 115.9(4) . .
C19 N5 Cu1 124.2(3) . .
C15 N5 Cu1 119.9(3) . .
C26 N6 C22 116.0(5) . .

loop_
_geom_bond_atom_site_label_1
_geom_bond_atom_site_label_2
_geom_bond_distance
_geom_bond_site_symmetry_2
C10 C11 1.378(5) .
C10 C9 1.382(5) .
C11 C12 1.390(5) .
C11 N2 1.451(5) 2_655
C12 C13 1.390(5) .
C13 C14 1.384(6) .
C14 C9 1.396(5) .
C27 O8 1.274(19) .
Cl1 O7 1.185(11) .
Cl1 O3 1.253(8) .
Cl1 O4 1.425(10) .
Cl1 O6 1.52(2) .
Cl1 O5 1.75(3) .
C1 C2 1.475(6) .
C2 N1 1.279(5) .
C2 C3 1.486(5) .
C3 N2 1.278(5) .
C3 C4 1.485(6) .
C5 C6 1.495(6) .
C6 N3 1.300(6) .
C6 C7 1.464(6) .
C7 N4 1.289(5) .
C7 C8 1.496(6) .
C9 N4 1.425(5) .
C15 N5 1.340(5) .
C15 C16 1.382(7) .
C16 C17 1.369(6) .
C17 C18 1.382(6) .
C17 C20 1.470(6) .
C18 C19 1.380(6) .
C19 N5 1.328(6) .
C20 C21 1.297(6) .
C21 C24 1.494(6) .
C22 N6 1.331(7) .
C22 C23 1.385(7) .
C23 C24 1.376(6) .
C24 C25 1.385(7) .
C25 C26 1.383(7) .
C26 N6 1.301(7) .
Cu1 N1 1.985(3) .
Cu1 N3 1.994(3) .
Cu1 N4 2.042(3) .
Cu1 N2 2.052(3) .
Cu1 N5 2.223(4) .
N1 O1 1.352(4) .
N2 C11 1.451(5) 2_655
N3 O2 1.333(4) .
